data_2104524
loop_
_publ_author_name
'Marsh, Richard E.'

_publ_section_title
;
 Space groups <i>P</i>1 and <i>Cc</i>: how are they doing?
;
_journal_coeditor_code BK5088
_journal_issue 6
_journal_name_full 'Acta Crystallographica Section B'
_journal_page_first 782
_journal_page_last 783
_journal_paper_doi 10.1107/S0108768109046448
_journal_volume 65
_journal_year 2009
_chemical_formula_sum 'C42 H48'
_chemical_formula_weight 552.80
_chemical_name_systematic
;
1,3,5-tris(2-(1-adamantyl)ethynyl)benzene
;
_space_group_IT_number 43
_symmetry_cell_setting orthorhombic
_symmetry_space_group_name_Hall 'F 2 -2d'
_symmetry_space_group_name_H-M 'F d d 2'
_cell_angle_alpha 90.
_cell_angle_beta 90.
_cell_angle_gamma 90.
_cell_formula_units_Z 16
_cell_length_a 25.898(3)
_cell_length_b 74.105(6)
_cell_length_c 6.853(3)
_cell_measurement_temperature 183(2)
_cell_volume 13152(6)
_diffrn_radiation_type CuK\a
_diffrn_radiation_wavelength 1.54180
_exptl_crystal_density_diffrn 1.117
_exptl_crystal_F_000 4800
_cod_data_source_file bk5088.cif
_cod_data_source_block NEKFEP
_cod_original_sg_symbol_H-M Fdd2
_cod_database_code 2104524

loop_
_symmetry_equiv_pos_as_xyz
'x, y, z'
'-x, -y, z'
'1/4-x, 1/4+y, 1/4+z'
'1/4+x, 1/4-y, 1/4+z'
'1/2+x, 1/2+y, z'
'1/2-x, 1/2-y, z'
'3/4-x, 3/4+y, 1/4+z'
'3/4+x, 3/4-y, 1/4+z'
'1/2+x, y, 1/2+z'
'1/2-x, -y, 1/2+z'
'3/4-x, 1/4+y, 3/4+z'
'3/4+x, 1/4-y, 3/4+z'
'x, 1/2+y, 1/2+z'
'-x, 1/2-y, 1/2+z'
'1/4-x, 3/4+y, 3/4+z'
'1/4+x, 3/4-y, 3/4+z'

loop_
_atom_site_label
_atom_site_type_symbol
_atom_site_fract_x
_atom_site_fract_y
_atom_site_fract_z
_atom_site_occupancy
C1 C 0.1983 0.05527 0.6486 1
C2 C 0.1668 0.06883 0.7251 1
H1 H 0.1342 0.07122 0.6672 1
C3 C 0.1828 0.07888 0.8859 1
C4 C 0.2314 0.07558 0.9652 1
H2 H 0.2424 0.08236 1.0751 1
C5 C 0.2638 0.06261 0.8869 1
C6 C 0.2466 0.05234 0.7281 1
H3 H 0.2684 0.04328 0.6745 1
C7 C 0.1807 0.04374 0.4932 1
C8 C 0.1671 0.03294 0.3742 1
C9 C 0.1515 0.01976 0.2262 1
C10 C 0.1980 0.00707 0.1788 1
H4 H 0.2274 0.01432 0.1310 1
H5 H 0.2090 0.00067 0.2986 1
C11 C 0.1821 -0.00653 0.0242 1
H6 H 0.2120 -0.01464 -0.0050 1
C12 C 0.1368 -0.01788 0.0970 1
H7 H 0.1470 -0.02446 0.2167 1
H8 H 0.1272 -0.02687 -0.0035 1
C13 C 0.0902 -0.00552 0.1411 1
H9 H 0.0606 -0.01294 0.1888 1
C14 C 0.0746 0.00459 -0.0450 1
H10 H 0.0643 -0.00417 -0.1468 1
H11 H 0.0448 0.01251 -0.0174 1
C15 C 0.1200 0.01594 -0.1182 1
H12 H 0.1096 0.02244 -0.2399 1
C16 C 0.1358 0.02958 0.0358 1
H13 H 0.1068 0.03790 0.0624 1
H14 H 0.1654 0.03681 -0.0128 1
C17 C 0.1060 0.00819 0.2983 1
H15 H 0.1160 0.00174 0.4189 1
H16 H 0.0762 0.01609 0.3292 1
C18 C 0.1662 0.00343 -0.1626 1
H17 H 0.1565 -0.00540 -0.2646 1
H18 H 0.1956 0.01066 -0.2118 1
C19 C 0.3152 0.06020 0.9623 1
C20 C 0.3590 0.05884 1.0147 1
C21 C 0.4132 0.05824 1.0743 1
C22 C 0.4460 0.06862 0.9247 1
H19 H 0.4339 0.08130 0.9177 1
H20 H 0.4416 0.06312 0.7941 1
C23 C 0.5028 0.06822 0.9823 1
H21 H 0.5237 0.07502 0.8840 1
C24 C 0.5082 0.07712 1.1828 1
H22 H 0.5450 0.07732 1.2216 1
H23 H 0.4958 0.08978 1.1758 1
C25 C 0.4770 0.06688 1.3343 1
H24 H 0.4814 0.07265 1.4650 1
C26 C 0.4954 0.04708 1.3429 1
H25 H 0.5320 0.04670 1.3852 1
H26 H 0.4745 0.04032 1.4392 1
C27 C 0.4902 0.03842 1.1433 1
H27 H 0.5026 0.02564 1.1499 1
C28 C 0.4332 0.03868 1.0837 1
H28 H 0.4292 0.03288 0.9544 1
H29 H 0.4126 0.03173 1.1795 1
C29 C 0.4202 0.06690 1.2771 1
H30 H 0.4070 0.07946 1.2746 1
H31 H 0.3999 0.06007 1.3750 1
C30 C 0.5216 0.04860 0.9932 1
H32 H 0.5178 0.04280 0.8639 1
H33 H 0.5586 0.04835 1.0296 1
C31 C 0.1506 0.09262 0.9705 1
C32 C 0.1266 0.10398 1.0546 1
C33 C 0.0987 0.11752 1.1689 1
C34 C 0.0912 0.10972 1.3749 1
H34 H 0.0728 0.09802 1.3674 1
H35 H 0.1252 0.10762 1.4370 1
C35 C 0.0592 0.12338 1.4976 1
H36 H 0.0520 0.11820 1.6296 1
C36 C 0.0083 0.12785 1.3940 1
H37 H -0.0118 0.11665 1.3739 1
H38 H -0.0124 0.13602 1.4773 1
C37 C 0.0182 0.13690 1.1970 1
H39 H -0.0151 0.14030 1.1327 1
C38 C 0.0528 0.15280 1.2147 1
H40 H 0.0340 0.16268 1.2807 1
H41 H 0.0622 0.15705 1.0822 1
C39 C 0.1006 0.14895 1.3244 1
H42 H 0.1212 0.16020 1.3448 1
C40 C 0.1312 0.13505 1.1932 1
H43 H 0.1382 0.14045 1.0636 1
H44 H 0.1648 0.13212 1.2552 1
C41 C 0.0472 0.12180 1.0761 1
H45 H 0.0256 0.11078 1.0715 1
H46 H 0.0526 0.12605 0.9406 1
C42 C 0.0913 0.13932 1.5166 1
H47 H 0.1250 0.13580 1.5732 1
H48 H 0.0745 0.14780 1.6084 1

loop_
_geom_angle_atom_site_label_1
_geom_angle_atom_site_label_2
_geom_angle_atom_site_label_3
_geom_angle
_geom_angle_site_symmetry_1
_geom_angle_site_symmetry_2
_geom_angle_site_symmetry_3
_geom_angle_publ_flag
C2 C1 C6 119.60 . . . no
C2 C1 C7 121.33 . . . no
C6 C1 C7 119.02 . . . no
C1 C2 C3 120.52 . . . no
C2 C3 C4 118.92 . . . no
C2 C3 C31 121.66 . . . no
C4 C3 C31 119.41 . . . no
C3 C4 C5 121.24 . . . no
C4 C5 C6 119.06 . . . no
C4 C5 C19 120.51 . . . no
C6 C5 C19 120.38 . . . no
C1 C6 C5 120.59 . . . no
C1 C7 C8 174.39 . . . no
C7 C8 C9 178.76 . . . no
C8 C9 C10 109.44 . . . no
C8 C9 C16 110.03 . . . no
C8 C9 C17 111.12 . . . no
C10 C9 C16 108.07 . . . no
C10 C9 C17 108.77 . . . no
C16 C9 C17 109.35 . . . no
C9 C10 C11 109.60 . . . no
C10 C11 C12 110.23 . . . no
C10 C11 C18 109.61 . . . no
C12 C11 C18 109.35 . . . no
C11 C12 C13 109.72 . . . no
C12 C13 C14 109.44 . . . no
C12 C13 C17 108.73 . . . no
C14 C13 C17 109.29 . . . no
C13 C14 C15 109.80 . . . no
C14 C15 C16 110.20 . . . no
C14 C15 C18 109.27 . . . no
C16 C15 C18 109.15 . . . no
C9 C16 C15 110.11 . . . no
C9 C17 C13 110.32 . . . no
C11 C18 C15 109.42 . . . no
C5 C19 C20 175.71 . . . no
C19 C20 C21 176.62 . . . no
C20 C21 C22 109.20 . . . no
C20 C21 C28 111.28 . . . no
C20 C21 C29 110.61 . . . no
C22 C21 C28 108.23 . . . no
C22 C21 C29 109.14 . . . no
C28 C21 C29 108.33 . . . no
C21 C22 C23 110.55 . . . no
C22 C23 C24 108.21 . . . no
C22 C23 C30 109.71 . . . no
C24 C23 C30 109.60 . . . no
C23 C24 C25 110.47 . . . no
C24 C25 C26 109.68 . . . no
C24 C25 C29 109.73 . . . no
C26 C25 C29 108.00 . . . no
C25 C26 C27 109.89 . . . no
C26 C27 C28 108.70 . . . no
C26 C27 C30 110.76 . . . no
C28 C27 C30 109.30 . . . no
C21 C28 C27 110.30 . . . no
C21 C29 C25 110.21 . . . no
C23 C30 C27 109.57 . . . no
C3 C31 C32 174.31 . . . no
C31 C32 C33 176.44 . . . no
C32 C33 C34 107.22 . . . no
C32 C33 C40 111.25 . . . no
C32 C33 C41 110.75 . . . no
C34 C33 C40 106.48 . . . no
C34 C33 C41 110.72 . . . no
C40 C33 C41 110.31 . . . no
C33 C34 C35 108.60 . . . no
C34 C35 C36 110.39 . . . no
C34 C35 C42 105.86 . . . no
C36 C35 C42 111.00 . . . no
C35 C36 C37 111.06 . . . no
C36 C37 C38 112.15 . . . no
C36 C37 C41 103.40 . . . no
C38 C37 C41 108.51 . . . no
C37 C38 C39 113.22 . . . no
C38 C39 C40 104.88 . . . no
C38 C39 C42 113.57 . . . no
C40 C39 C42 105.48 . . . no
C33 C40 C39 109.49 . . . no
C33 C41 C37 110.31 . . . no
C35 C42 C39 113.34 . . . no

loop_
_geom_bond_atom_site_label_1
_geom_bond_atom_site_label_2
_geom_bond_distance
_geom_bond_site_symmetry_1
_geom_bond_site_symmetry_2
_geom_bond_publ_flag
C1 C2 1.3965 . . no
C1 C6 1.3815 . . no
C1 C7 1.4394 . . no
C2 C3 1.3931 . . no
C3 C4 1.3926 . . no
C3 C31 1.4382 . . no
C4 C5 1.3841 . . no
C5 C6 1.4007 . . no
C5 C19 1.4391 . . no
C7 C8 1.1957 . . no
C8 C9 1.4649 . . no
C9 C10 1.5621 . . no
C9 C16 1.5484 . . no
C9 C17 1.5388 . . no
C10 C11 1.5191 . . no
C11 C12 1.5273 . . no
C11 C18 1.5340 . . no
C12 C13 1.5449 . . no
C13 C14 1.5333 . . no
C13 C17 1.5363 . . no
C14 C15 1.5302 . . no
C15 C16 1.5175 . . no
C15 C18 1.5439 . . no
C19 C20 1.1941 . . no
C20 C21 1.4626 . . no
C21 C22 1.5376 . . no
C21 C28 1.5406 . . no
C21 C29 1.5415 . . no
C22 C23 1.5233 . . no
C23 C24 1.5305 . . no
C23 C30 1.5351 . . no
C24 C25 1.5188 . . no
C25 C26 1.5438 . . no
C25 C29 1.5223 . . no
C26 C27 1.5169 . . no
C27 C28 1.5318 . . no
C27 C30 1.5128 . . no
C31 C32 1.1946 . . no
C32 C33 1.4637 . . no
C33 C34 1.5378 . . no
C33 C40 1.5568 . . no
C33 C41 1.5113 . . no
C34 C35 1.5552 . . no
C35 C36 1.5334 . . no
C35 C42 1.4503 . . no
C36 C37 1.5291 . . no
C37 C38 1.4853 . . no
C37 C41 1.5820 . . no
C38 C39 1.4762 . . no
C39 C40 1.5803 . . no
C39 C42 1.5173 . . no
C2 H1 0.9500 . . no
C4 H2 0.9500 . . no
C6 H3 0.9500 . . no
C10 H4 0.9900 . . no
C10 H5 0.9900 . . no
C11 H6 1.0000 . . no
C12 H7 0.9900 . . no
C12 H8 0.9900 . . no
C13 H9 1.0000 . . no
C14 H10 0.9900 . . no
C14 H11 0.9900 . . no
C15 H12 1.0000 . . no
C16 H13 0.9900 . . no
C16 H14 0.9900 . . no
C17 H15 0.9900 . . no
C17 H16 0.9900 . . no
C18 H17 0.9900 . . no
C18 H18 0.9900 . . no
C22 H19 0.9900 . . no
C22 H20 0.9900 . . no
C23 H21 1.0000 . . no
C24 H22 0.9900 . . no
C24 H23 0.9900 . . no
C25 H24 1.0000 . . no
C26 H25 0.9900 . . no
C26 H26 0.9900 . . no
C27 H27 1.0000 . . no
C28 H28 0.9900 . . no
C28 H29 0.9900 . . no
C29 H30 0.9900 . . no
C29 H31 0.9900 . . no
C30 H32 0.9900 . . no
C30 H33 0.9900 . . no
C34 H34 0.9900 . . no
C34 H35 0.9900 . . no
C35 H36 1.0000 . . no
C36 H37 0.9900 . . no
C36 H38 0.9900 . . no
C37 H39 1.0000 . . no
C38 H40 0.9900 . . no
C38 H41 0.9900 . . no
C39 H42 1.0000 . . no
C40 H43 0.9900 . . no
C40 H44 0.9900 . . no
C41 H45 0.9900 . . no
C41 H46 0.9900 . . no
C42 H47 0.9900 . . no
C42 H48 0.9900 . . no
